data_7032275
loop_
_publ_author_name
'Arnold, Polly L.'
'Bell, Nicola L.'
'Marr, Isobel H.'
'She, Siyi'
'Hamilton, Jonathan'
'Fraser, Craig'
'Wang, Kai'

_publ_section_title
;
 Protonolysis and thermolysis reactions of functionalised NHC-carbene
 boranes and borates.
;
_journal_issue 41
_journal_name_full 'Dalton transactions (Cambridge, England : 2003)'
_journal_page_first 15419
_journal_page_last 15428
_journal_paper_doi 10.1039/c4dt01464b
_journal_volume 43
_journal_year 2014
_chemical_formula_sum 'C13 H27 B N2'
_chemical_formula_weight 222.18
_chemical_name_systematic
;
 ?
;
_space_group_IT_number 14
_symmetry_cell_setting monoclinic
_symmetry_space_group_name_Hall '-P 2yn'
_symmetry_space_group_name_H-M 'P 1 21/n 1'
_atom_sites_solution_hydrogens geom
_atom_sites_solution_primary direct
_atom_sites_solution_secondary difmap
_audit_creation_method SHELXL-97
_cell_angle_alpha 90.00
_cell_angle_beta 97.670(3)
_cell_angle_gamma 90.00
_cell_formula_units_Z 4
_cell_length_a 10.7950(4)
_cell_length_b 10.2921(4)
_cell_length_c 13.4612(4)
_cell_measurement_reflns_used 2825
_cell_measurement_temperature 170(2)
_cell_measurement_theta_max 27.4248
_cell_measurement_theta_min 3.0102
_cell_volume 1482.20(9)
_computing_cell_refinement
;
CrysAlisPro, Agilent Technologies,
Version 1.171.35.19 (release 27-10-2011 CrysAlis171 .NET)
(compiled Oct 27 2011,15:02:11)
;
_computing_data_collection
;
CrysAlisPro, Agilent Technologies,
Version 1.171.35.19 (release 27-10-2011 CrysAlis171 .NET)
(compiled Oct 27 2011,15:02:11)
;
_computing_data_reduction
;
CrysAlisPro, Agilent Technologies,
Version 1.171.35.19 (release 27-10-2011 CrysAlis171 .NET)
(compiled Oct 27 2011,15:02:11)
;
_computing_molecular_graphics ortep
_computing_publication_material mercury
_computing_structure_refinement 'SHELXL-97 (Sheldrick, 2008)'
_computing_structure_solution SIR-92
_diffrn_ambient_temperature 170(2)
_diffrn_detector_area_resol_mean 16.1042
_diffrn_measured_fraction_theta_full 0.999
_diffrn_measured_fraction_theta_max 0.999
_diffrn_measurement_device_type 'Xcalibur, Eos'
_diffrn_measurement_method '\w scans'
_diffrn_radiation_monochromator graphite
_diffrn_radiation_source 'Enhance (Mo) X-ray Source'
_diffrn_radiation_type MoK\a
_diffrn_radiation_wavelength 0.71073
_diffrn_reflns_av_R_equivalents 0.0408
_diffrn_reflns_av_sigmaI/netI 0.1120
_diffrn_reflns_limit_h_max 14
_diffrn_reflns_limit_h_min -14
_diffrn_reflns_limit_k_max 13
_diffrn_reflns_limit_k_min -13
_diffrn_reflns_limit_l_max 17
_diffrn_reflns_limit_l_min -17
_diffrn_reflns_number 18430
_diffrn_reflns_theta_full 27.48
_diffrn_reflns_theta_max 27.48
_diffrn_reflns_theta_min 3.02
_exptl_absorpt_coefficient_mu 0.057
_exptl_absorpt_correction_T_max 1.00000
_exptl_absorpt_correction_T_min 0.78644
_exptl_absorpt_correction_type multi-scan
_exptl_absorpt_process_details
;
CrysAlisPro, Agilent Technologies,
Version 1.171.35.19 (release 27-10-2011 CrysAlis171 .NET)
(compiled Oct 27 2011,15:02:11)
Empirical absorption correction using spherical harmonics,
 implemented in SCALE3 ABSPACK scaling algorithm.
;
_exptl_crystal_colour colourless
_exptl_crystal_density_diffrn 0.996
_exptl_crystal_density_method 'not measured'
_exptl_crystal_description needle
_exptl_crystal_F_000 496
_exptl_crystal_size_max 0.9756
_exptl_crystal_size_mid 0.2279
_exptl_crystal_size_min 0.0534
_refine_diff_density_max 0.220
_refine_diff_density_min -0.161
_refine_diff_density_rms 0.035
_refine_ls_extinction_method none
_refine_ls_goodness_of_fit_ref 1.020
_refine_ls_hydrogen_treatment riding
_refine_ls_matrix_type full
_refine_ls_number_parameters 145
_refine_ls_number_reflns 3390
_refine_ls_number_restraints 0
_refine_ls_restrained_S_all 1.020
_refine_ls_R_factor_all 0.0827
_refine_ls_R_factor_gt 0.0560
_refine_ls_shift/su_max 0.000
_refine_ls_shift/su_mean 0.000
_refine_ls_structure_factor_coef Fsqd
_refine_ls_weighting_details 'calc w=1/[\s^2^(Fo^2^)+(0.0543P)^2^+0.4220P] where P=(Fo^2^+2Fc^2^)/3'
_refine_ls_weighting_scheme calc
_refine_ls_wR_factor_gt 0.1200
_refine_ls_wR_factor_ref 0.1330
_reflns_number_gt 2501
_reflns_number_total 3390
_reflns_threshold_expression >2\s(I)
_cod_data_source_file c4dt01464b2.cif
_cod_data_source_block Et3BImtBu
_cod_depositor_comments 'Adding full bibliography for 7032270--7032277.cif.'
_cod_database_code 7032275

loop_
_symmetry_equiv_pos_as_xyz
'x, y, z'
'-x+1/2, y+1/2, -z+1/2'
'-x, -y, -z'
'x-1/2, -y-1/2, z-1/2'

loop_
_atom_site_label
_atom_site_type_symbol
_atom_site_fract_x
_atom_site_fract_y
_atom_site_fract_z
_atom_site_U_iso_or_equiv
_atom_site_adp_type
_atom_site_occupancy
_atom_site_symmetry_multiplicity
_atom_site_calc_flag
_atom_site_refinement_flags
C1 C -0.18329(13) -0.08350(15) 0.14807(11) 0.0306(3) Uani 1 1 d .
C2 C -0.16671(16) -0.20632(16) 0.21098(13) 0.0390(4) Uani 1 1 d .
H2A H -0.0848 -0.2446 0.2055 0.059 Uiso 1 1 calc R
H2B H -0.2326 -0.2686 0.1868 0.059 Uiso 1 1 calc R
H2C H -0.1721 -0.1849 0.2812 0.059 Uiso 1 1 calc R
C3 C -0.16850(19) -0.1136(2) 0.03945(13) 0.0506(5) Uani 1 1 d .
H3A H -0.1791 -0.0337 -0.0003 0.076 Uiso 1 1 calc R
H3B H -0.2319 -0.1771 0.0125 0.076 Uiso 1 1 calc R
H3C H -0.0850 -0.1494 0.0363 0.076 Uiso 1 1 calc R
C4 C 0.00936(13) -0.00105(14) 0.26253(10) 0.0266(3) Uani 1 1 d .
H4 H 0.0246 -0.0776 0.3017 0.032 Uiso 1 1 calc R
C5 C -0.07369(15) 0.13635(16) 0.14899(12) 0.0369(4) Uani 1 1 d .
H5 H -0.1264 0.1745 0.0946 0.044 Uiso 1 1 calc R
C6 C 0.02532(15) 0.19274(16) 0.20384(11) 0.0363(4) Uani 1 1 d .
H6 H 0.0545 0.2784 0.1946 0.044 Uiso 1 1 calc R
C7 C 0.13989(14) 0.25289(17) 0.43005(12) 0.0354(4) Uani 1 1 d .
H7A H 0.2093 0.2835 0.4802 0.042 Uiso 1 1 calc R
H7B H 0.1129 0.3272 0.3857 0.042 Uiso 1 1 calc R
C8 C 0.03088(16) 0.2133(2) 0.48515(13) 0.0471(5) Uani 1 1 d .
H8A H 0.0054 0.2877 0.5231 0.071 Uiso 1 1 calc R
H8B H 0.0569 0.1418 0.5313 0.071 Uiso 1 1 calc R
H8C H -0.0396 0.1852 0.4364 0.071 Uiso 1 1 calc R
C9 C 0.22987(15) 0.00632(16) 0.42513(12) 0.0361(4) Uani 1 1 d .
H9A H 0.1534 -0.0312 0.4468 0.043 Uiso 1 1 calc R
H9B H 0.2631 -0.0574 0.3803 0.043 Uiso 1 1 calc R
C10 C 0.32735(17) 0.0283(2) 0.51758(14) 0.0498(5) Uani 1 1 d .
H10A H 0.3461 -0.0546 0.5522 0.075 Uiso 1 1 calc R
H10B H 0.2942 0.0897 0.5631 0.075 Uiso 1 1 calc R
H10C H 0.4039 0.0638 0.4965 0.075 Uiso 1 1 calc R
C11 C 0.30637(14) 0.19419(16) 0.30548(12) 0.0343(4) Uani 1 1 d .
H11A H 0.2756 0.2712 0.2655 0.041 Uiso 1 1 calc R
H11B H 0.3751 0.2236 0.3567 0.041 Uiso 1 1 calc R
C12 C 0.35991(17) 0.0977(2) 0.23609(14) 0.0518(5) Uani 1 1 d .
H12A H 0.4269 0.1396 0.2053 0.078 Uiso 1 1 calc R
H12B H 0.2936 0.0696 0.1836 0.078 Uiso 1 1 calc R
H12C H 0.3935 0.0221 0.2749 0.078 Uiso 1 1 calc R
C13 C -0.31027(15) -0.02241(18) 0.15662(15) 0.0448(4) Uani 1 1 d .
H13A H -0.3202 0.0568 0.1160 0.067 Uiso 1 1 calc R
H13B H -0.3154 -0.0008 0.2268 0.067 Uiso 1 1 calc R
H13C H -0.3767 -0.0841 0.1325 0.067 Uiso 1 1 calc R
N1 N -0.08415(11) 0.01296(12) 0.18664(8) 0.0274(3) Uani 1 1 d .
N2 N 0.07740(11) 0.10629(12) 0.27537(8) 0.0273(3) Uani 1 1 d .
B1 B 0.19327(15) 0.13958(17) 0.36273(12) 0.0277(4) Uani 1 1 d .

loop_
_atom_site_aniso_label
_atom_site_aniso_U_11
_atom_site_aniso_U_22
_atom_site_aniso_U_33
_atom_site_aniso_U_23
_atom_site_aniso_U_13
_atom_site_aniso_U_12
C1 0.0259(7) 0.0303(8) 0.0342(8) -0.0040(6) -0.0017(6) -0.0040(6)
C2 0.0343(9) 0.0304(9) 0.0497(9) -0.0001(7) -0.0037(7) -0.0071(7)
C3 0.0575(11) 0.0564(12) 0.0362(9) -0.0121(8) 0.0001(8) -0.0120(10)
C4 0.0265(7) 0.0271(8) 0.0256(7) 0.0012(6) 0.0017(6) -0.0025(6)
C5 0.0371(9) 0.0339(9) 0.0367(8) 0.0098(7) -0.0059(7) -0.0047(7)
C6 0.0378(9) 0.0308(9) 0.0381(8) 0.0093(7) -0.0033(7) -0.0053(7)
C7 0.0298(8) 0.0398(9) 0.0349(8) -0.0061(7) -0.0018(6) -0.0037(7)
C8 0.0374(9) 0.0678(14) 0.0371(9) -0.0004(9) 0.0083(7) 0.0045(9)
C9 0.0359(8) 0.0348(9) 0.0361(8) 0.0032(7) -0.0005(7) -0.0050(7)
C10 0.0476(11) 0.0488(11) 0.0480(10) 0.0093(8) -0.0118(8) 0.0025(9)
C11 0.0286(8) 0.0371(9) 0.0369(8) -0.0003(7) 0.0035(6) -0.0061(7)
C12 0.0416(10) 0.0672(14) 0.0489(10) -0.0116(10) 0.0149(8) -0.0106(10)
C13 0.0273(8) 0.0380(10) 0.0670(12) -0.0020(9) -0.0006(8) -0.0028(7)
N1 0.0252(6) 0.0281(7) 0.0276(6) 0.0008(5) -0.0008(5) -0.0031(5)
N2 0.0268(6) 0.0280(7) 0.0266(6) 0.0017(5) 0.0019(5) -0.0042(5)
B1 0.0243(8) 0.0300(9) 0.0273(8) -0.0005(7) -0.0014(6) -0.0059(7)

loop_
_atom_type_symbol
_atom_type_description
_atom_type_scat_dispersion_real
_atom_type_scat_dispersion_imag
_atom_type_scat_source
C C 0.0033 0.0016 'International Tables Vol C Tables 4.2.6.8 and 6.1.1.4'
H H 0.0000 0.0000 'International Tables Vol C Tables 4.2.6.8 and 6.1.1.4'
B B 0.0013 0.0007 'International Tables Vol C Tables 4.2.6.8 and 6.1.1.4'
N N 0.0061 0.0033 'International Tables Vol C Tables 4.2.6.8 and 6.1.1.4'

loop_
_geom_angle_atom_site_label_1
_geom_angle_atom_site_label_2
_geom_angle_atom_site_label_3
_geom_angle
N1 C1 C2 109.40(11)
N1 C1 C3 107.77(13)
C2 C1 C3 110.24(14)
N1 C1 C13 107.92(13)
C2 C1 C13 109.94(14)
C3 C1 C13 111.49(14)
C1 C2 H2A 109.5
C1 C2 H2B 109.5
H2A C2 H2B 109.5
C1 C2 H2C 109.5
H2A C2 H2C 109.5
H2B C2 H2C 109.5
C1 C3 H3A 109.5
C1 C3 H3B 109.5
H3A C3 H3B 109.5
C1 C3 H3C 109.5
H3A C3 H3C 109.5
H3B C3 H3C 109.5
N2 C4 N1 110.88(12)
N2 C4 H4 124.6
N1 C4 H4 124.6
C6 C5 N1 107.07(13)
C6 C5 H5 126.5
N1 C5 H5 126.5
C5 C6 N2 109.00(14)
C5 C6 H6 125.5
N2 C6 H6 125.5
C8 C7 B1 115.60(14)
C8 C7 H7A 108.4
B1 C7 H7A 108.4
C8 C7 H7B 108.4
B1 C7 H7B 108.4
H7A C7 H7B 107.4
C7 C8 H8A 109.5
C7 C8 H8B 109.5
H8A C8 H8B 109.5
C7 C8 H8C 109.5
H8A C8 H8C 109.5
H8B C8 H8C 109.5
C10 C9 B1 112.76(13)
C10 C9 H9A 109.0
B1 C9 H9A 109.0
C10 C9 H9B 109.0
B1 C9 H9B 109.0
H9A C9 H9B 107.8
C9 C10 H10A 109.5
C9 C10 H10B 109.5
H10A C10 H10B 109.5
C9 C10 H10C 109.5
H10A C10 H10C 109.5
H10B C10 H10C 109.5
C12 C11 B1 115.69(14)
C12 C11 H11A 108.4
B1 C11 H11A 108.4
C12 C11 H11B 108.4
B1 C11 H11B 108.4
H11A C11 H11B 107.4
C11 C12 H12A 109.5
C11 C12 H12B 109.5
H12A C12 H12B 109.5
C11 C12 H12C 109.5
H12A C12 H12C 109.5
H12B C12 H12C 109.5
C1 C13 H13A 109.5
C1 C13 H13B 109.5
H13A C13 H13B 109.5
C1 C13 H13C 109.5
H13A C13 H13C 109.5
H13B C13 H13C 109.5
C4 N1 C5 106.76(12)
C4 N1 C1 128.33(12)
C5 N1 C1 124.91(12)
C4 N2 C6 106.29(12)
C4 N2 B1 128.76(12)
C6 N2 B1 124.77(12)
C11 B1 C7 111.07(13)
C11 B1 C9 112.89(13)
C7 B1 C9 113.29(13)
C11 B1 N2 106.38(11)
C7 B1 N2 104.88(12)
C9 B1 N2 107.70(12)

loop_
_geom_bond_atom_site_label_1
_geom_bond_atom_site_label_2
_geom_bond_distance
C1 N1 1.5008(18)
C1 C2 1.519(2)
C1 C3 1.524(2)
C1 C13 1.526(2)
C2 H2A 0.9800
C2 H2B 0.9800
C2 H2C 0.9800
C3 H3A 0.9800
C3 H3B 0.9800
C3 H3C 0.9800
C4 N2 1.3252(18)
C4 N1 1.3447(17)
C4 H4 0.9500
C5 C6 1.347(2)
C5 N1 1.3776(19)
C5 H5 0.9500
C6 N2 1.3749(19)
C6 H6 0.9500
C7 C8 1.528(2)
C7 B1 1.629(2)
C7 H7A 0.9900
C7 H7B 0.9900
C8 H8A 0.9800
C8 H8B 0.9800
C8 H8C 0.9800
C9 C10 1.535(2)
C9 B1 1.629(2)
C9 H9A 0.9900
C9 H9B 0.9900
C10 H10A 0.9800
C10 H10B 0.9800
C10 H10C 0.9800
C11 C12 1.529(2)
C11 B1 1.628(2)
C11 H11A 0.9900
C11 H11B 0.9900
C12 H12A 0.9800
C12 H12B 0.9800
C12 H12C 0.9800
C13 H13A 0.9800
C13 H13B 0.9800
C13 H13C 0.9800
N2 B1 1.6346(19)

loop_
_geom_torsion_atom_site_label_1
_geom_torsion_atom_site_label_2
_geom_torsion_atom_site_label_3
_geom_torsion_atom_site_label_4
_geom_torsion
N1 C5 C6 N2 0.12(19)
N2 C4 N1 C5 0.45(17)
N2 C4 N1 C1 -179.16(13)
C6 C5 N1 C4 -0.35(18)
C6 C5 N1 C1 179.29(14)
C2 C1 N1 C4 1.6(2)
C3 C1 N1 C4 -118.26(17)
C13 C1 N1 C4 121.21(16)
C2 C1 N1 C5 -177.94(14)
C3 C1 N1 C5 62.19(19)
C13 C1 N1 C5 -58.34(19)
N1 C4 N2 C6 -0.38(17)
N1 C4 N2 B1 174.90(13)
C5 C6 N2 C4 0.15(18)
C5 C6 N2 B1 -175.37(14)
C12 C11 B1 C7 -177.32(14)
C12 C11 B1 C9 54.18(18)
C12 C11 B1 N2 -63.74(17)
C8 C7 B1 C11 178.49(13)
C8 C7 B1 C9 -53.22(17)
C8 C7 B1 N2 63.97(16)
C10 C9 B1 C11 69.77(18)
C10 C9 B1 C7 -57.57(18)
C10 C9 B1 N2 -173.09(13)
C4 N2 B1 C11 130.63(15)
C6 N2 B1 C11 -54.90(19)
C4 N2 B1 C7 -111.62(16)
C6 N2 B1 C7 62.86(18)
C4 N2 B1 C9 9.3(2)
C6 N2 B1 C9 -176.19(14)
